data_2210896
loop_
_publ_author_name
'Krishnan Ravikumar'
'Balasubramanian Sridhar'

_publ_section_title
;
 Buflomedil hydrochloride, a vasodilator drug
;
_journal_coeditor_code BT2197
_journal_issue 11
_journal_name_full 'Acta Crystallographica Section E'
_journal_page_first o4832
_journal_page_last o4834
_journal_paper_doi 10.1107/S1600536806040025
_journal_volume 62
_journal_year 2006
_chemical_formula_iupac 'C17 H26 N O4 + , Cl -'
_chemical_formula_moiety 'C17 H26 N O4 + , Cl -'
_chemical_formula_sum 'C17 H26 Cl N O4'
_chemical_formula_weight 343.84
_chemical_name_systematic
;
1-[4-oxo-4-(2,4,6-trimethoxy&shy;phenyl)but-1-yl]pyrrolidinium hydrochloride
;
_space_group_IT_number 14
_symmetry_cell_setting monoclinic
_symmetry_space_group_name_Hall '-P 2ybc'
_symmetry_space_group_name_H-M 'P 1 21/c 1'
_atom_sites_solution_hydrogens geom
_atom_sites_solution_primary direct
_atom_sites_solution_secondary difmap
_audit_creation_method SHELXL97
_cell_angle_alpha 90.00
_cell_angle_beta 104.7570(10)
_cell_angle_gamma 90.00
_cell_formula_units_Z 4
_cell_length_a 7.0333(5)
_cell_length_b 29.534(2)
_cell_length_c 9.1257(6)
_cell_measurement_reflns_used 7411
_cell_measurement_temperature 293(2)
_cell_measurement_theta_max 26.96
_cell_measurement_theta_min 2.41
_cell_volume 1833.1(2)
_computing_cell_refinement 'SAINT (Bruker, 2001)'
_computing_data_collection 'SMART (Bruker, 2001)'
_computing_data_reduction SAINT
_computing_molecular_graphics 'SHELXTL/PC (Sheldrick, 1990)'
_computing_publication_material SHELXL97
_computing_structure_refinement 'SHELXL97 (Sheldrick, 1997)'
_computing_structure_solution 'SHELXS97 (Sheldrick, 1997)'
_diffrn_ambient_temperature 293(2)
_diffrn_measured_fraction_theta_full 1.000
_diffrn_measured_fraction_theta_max 1.000
_diffrn_measurement_device 'Bruker SMART APEX CCD area-detector'
_diffrn_measurement_device_type 'Bruker SMART APEX CCD area-detector'
_diffrn_measurement_method \w
_diffrn_radiation_monochromator graphite
_diffrn_radiation_source 'fine-focus sealed tube'
_diffrn_radiation_type MoK\a
_diffrn_radiation_wavelength 0.71073
_diffrn_reflns_av_R_equivalents 0.0223
_diffrn_reflns_av_sigmaI/netI 0.0165
_diffrn_reflns_limit_h_max 8
_diffrn_reflns_limit_h_min -8
_diffrn_reflns_limit_k_max 35
_diffrn_reflns_limit_k_min -35
_diffrn_reflns_limit_l_max 10
_diffrn_reflns_limit_l_min -10
_diffrn_reflns_number 17547
_diffrn_reflns_theta_full 25.00
_diffrn_reflns_theta_max 25.00
_diffrn_reflns_theta_min 2.41
_diffrn_standards_number 0
_exptl_absorpt_coefficient_mu 0.227
_exptl_absorpt_correction_type none
_exptl_crystal_colour colourless
_exptl_crystal_density_diffrn 1.246
_exptl_crystal_density_method 'not measured'
_exptl_crystal_description block
_exptl_crystal_F_000 736
_exptl_crystal_size_max 0.19
_exptl_crystal_size_mid 0.15
_exptl_crystal_size_min 0.07
_refine_diff_density_max 0.285
_refine_diff_density_min -0.295
_refine_ls_extinction_method none
_refine_ls_goodness_of_fit_ref 1.072
_refine_ls_hydrogen_treatment mixed
_refine_ls_matrix_type full
_refine_ls_number_parameters 215
_refine_ls_number_reflns 3227
_refine_ls_number_restraints 1
_refine_ls_restrained_S_all 1.079
_refine_ls_R_factor_all 0.0498
_refine_ls_R_factor_gt 0.0451
_refine_ls_shift/su_max 0.000
_refine_ls_shift/su_mean 0.000
_refine_ls_structure_factor_coef Fsqd
_refine_ls_weighting_details 'calc w = 1/[\s^2^(Fo^2^)+(0.0595P)^2^+0.7031P] where P=(Fo^2^+2Fc^2^)/3'
_refine_ls_weighting_scheme calc
_refine_ls_wR_factor_gt 0.1203
_refine_ls_wR_factor_ref 0.1231
_reflns_number_gt 2870
_reflns_number_total 3227
_reflns_threshold_expression I>2\s(I)
_cod_data_source_file bt2197.cif
_cod_data_source_block I
_cod_original_sg_symbol_H-M 'P 21/c'
_cod_database_code 2210896
_cod_database_fobs_code 2210896

loop_
_symmetry_equiv_pos_as_xyz
'x, y, z'
'-x, y+1/2, -z+1/2'
'-x, -y, -z'
'x, -y-1/2, z-1/2'

loop_
_atom_site_type_symbol
_atom_site_label
_atom_site_fract_x
_atom_site_fract_y
_atom_site_fract_z
_atom_site_U_iso_or_equiv
_atom_site_adp_type
_atom_site_calc_flag
_atom_site_refinement_flags
_atom_site_occupancy
C C1 0.8088(3) 0.11352(6) 0.1744(2) 0.0453(4) Uani d . 1
C C2 0.9975(3) 0.12903(6) 0.2399(2) 0.0472(4) Uani d . 1
H H2 1.0904 0.1100 0.3006 0.057 Uiso calc R 1
C C3 1.0452(3) 0.17314(6) 0.2137(2) 0.0426(4) Uani d . 1
C C4 0.9054(3) 0.20215(6) 0.1242(2) 0.0398(4) Uani d . 1
C C5 0.7182(3) 0.18528(6) 0.0602(2) 0.0413(4) Uani d . 1
C C6 0.6670(3) 0.14093(6) 0.0838(2) 0.0442(4) Uani d . 1
H H6 0.5413 0.1300 0.0401 0.053 Uiso calc R 1
C C7 0.9565(3) 0.25063(6) 0.0998(2) 0.0413(4) Uani d . 1
C C8 0.8696(3) 0.28603(6) 0.1809(2) 0.0450(4) Uani d . 1
H H8A 0.9206 0.2818 0.2892 0.054 Uiso calc R 1
H H8B 0.7283 0.2818 0.1571 0.054 Uiso calc R 1
C C9 0.9124(3) 0.33417(6) 0.1407(2) 0.0443(4) Uani d . 1
H H9A 1.0512 0.3372 0.1455 0.053 Uiso calc R 1
H H9B 0.8385 0.3409 0.0379 0.053 Uiso calc R 1
C C10 0.8575(3) 0.36738(6) 0.2480(2) 0.0471(4) Uani d . 1
H H10A 0.7169 0.3658 0.2375 0.057 Uiso calc R 1
H H10B 0.9234 0.3590 0.3512 0.057 Uiso calc R 1
C C11 0.8917(4) 0.44654(8) 0.3425(3) 0.0672(6) Uani d . 1
H H11A 0.7798 0.4383 0.3809 0.081 Uiso calc R 1
H H11B 1.0093 0.4459 0.4258 0.081 Uiso calc R 1
C C12 0.8639(5) 0.49122(9) 0.2738(3) 0.0953(10) Uani d D 1
H H12A 0.7709 0.5085 0.3134 0.114 Uiso calc R 1
H H12B 0.9877 0.5075 0.2953 0.114 Uiso calc R 1
C C13 0.7872(7) 0.48433(10) 0.1078(3) 0.1281(15) Uani d D 1
H H13A 0.8655 0.5014 0.0535 0.154 Uiso calc R 1
H H13B 0.6522 0.4948 0.0750 0.154 Uiso calc R 1
C C14 0.7976(4) 0.43562(7) 0.0760(3) 0.0615(6) Uani d . 1
H H14A 0.6667 0.4227 0.0450 0.074 Uiso calc R 1
H H14B 0.8634 0.4307 -0.0040 0.074 Uiso calc R 1
C C15 0.3995(3) 0.20071(8) -0.1026(3) 0.0684(7) Uani d . 1
H H15A 0.4051 0.1742 -0.1624 0.103 Uiso calc R 1
H H15B 0.3315 0.2244 -0.1668 0.103 Uiso calc R 1
H H15C 0.3310 0.1937 -0.0269 0.103 Uiso calc R 1
C C16 0.5848(4) 0.05126(8) 0.1520(3) 0.0709(7) Uani d . 1
H H16A 0.4965 0.0678 0.1970 0.106 Uiso calc R 1
H H16B 0.5847 0.0199 0.1799 0.106 Uiso calc R 1
H H16C 0.5426 0.0540 0.0438 0.106 Uiso calc R 1
C C17 1.3644(3) 0.16844(9) 0.3847(3) 0.0719(7) Uani d . 1
H H17A 1.3081 0.1622 0.4679 0.108 Uiso calc R 1
H H17B 1.4798 0.1868 0.4193 0.108 Uiso calc R 1
H H17C 1.3993 0.1405 0.3445 0.108 Uiso calc R 1
N N1 0.9114(3) 0.41467(5) 0.22003(18) 0.0433(4) Uani d . 1
H H1N 1.031(4) 0.4146(8) 0.217(3) 0.057(6) Uiso d . 1
O O1 1.0675(3) 0.26025(5) 0.02418(19) 0.0657(4) Uani d . 1
O O2 0.59415(19) 0.21519(5) -0.03062(17) 0.0564(4) Uani d . 1
O O3 0.7778(2) 0.06913(5) 0.20452(18) 0.0606(4) Uani d . 1
O O4 1.22546(19) 0.19188(5) 0.26991(16) 0.0557(4) Uani d . 1
Cl Cl1 1.34092(8) 0.421344(19) 0.21907(8) 0.0681(2) Uani d . 1

loop_
_atom_site_aniso_label
_atom_site_aniso_U_11
_atom_site_aniso_U_22
_atom_site_aniso_U_33
_atom_site_aniso_U_12
_atom_site_aniso_U_13
_atom_site_aniso_U_23
C1 0.0562(11) 0.0362(10) 0.0459(10) -0.0004(8) 0.0174(9) -0.0024(8)
C2 0.0500(11) 0.0409(10) 0.0476(10) 0.0091(8) 0.0067(8) 0.0016(8)
C3 0.0411(9) 0.0428(10) 0.0423(10) 0.0014(8) 0.0074(8) -0.0062(8)
C4 0.0412(9) 0.0367(9) 0.0407(9) 0.0012(7) 0.0088(7) -0.0049(7)
C5 0.0403(9) 0.0383(9) 0.0437(10) 0.0030(7) 0.0080(7) -0.0026(8)
C6 0.0416(10) 0.0421(10) 0.0488(10) -0.0042(8) 0.0115(8) -0.0045(8)
C7 0.0400(9) 0.0415(10) 0.0394(9) -0.0021(7) 0.0046(8) -0.0028(7)
C8 0.0484(10) 0.0370(10) 0.0512(11) -0.0008(8) 0.0158(8) -0.0004(8)
C9 0.0465(10) 0.0388(10) 0.0479(10) -0.0016(8) 0.0127(8) -0.0008(8)
C10 0.0533(11) 0.0378(10) 0.0537(11) -0.0020(8) 0.0200(9) 0.0027(8)
C11 0.0811(16) 0.0566(13) 0.0677(14) -0.0002(12) 0.0259(12) -0.0166(11)
C12 0.106(2) 0.0444(14) 0.141(3) 0.0002(14) 0.042(2) -0.0175(16)
C13 0.209(5) 0.0523(16) 0.115(3) 0.028(2) 0.027(3) 0.0263(18)
C14 0.0662(14) 0.0536(12) 0.0608(13) 0.0037(10) 0.0090(11) 0.0118(10)
C15 0.0419(11) 0.0576(13) 0.0922(17) 0.0053(10) -0.0079(11) 0.0000(12)
C16 0.0802(16) 0.0466(12) 0.0884(17) -0.0174(11) 0.0262(13) 0.0022(12)
C17 0.0507(13) 0.0765(16) 0.0746(16) 0.0085(11) -0.0097(11) 0.0024(13)
N1 0.0418(9) 0.0361(8) 0.0536(9) -0.0007(7) 0.0149(7) -0.0013(7)
O1 0.0813(11) 0.0507(9) 0.0793(10) -0.0074(7) 0.0464(9) -0.0078(7)
O2 0.0444(7) 0.0436(8) 0.0696(9) 0.0003(6) -0.0064(7) 0.0060(7)
O3 0.0712(10) 0.0376(7) 0.0711(10) -0.0058(7) 0.0143(8) 0.0061(7)
O4 0.0415(7) 0.0540(8) 0.0624(9) -0.0009(6) -0.0037(6) -0.0003(7)
Cl1 0.0423(3) 0.0584(3) 0.1032(5) -0.0021(2) 0.0175(3) 0.0090(3)

loop_
_atom_type_symbol
_atom_type_description
_atom_type_scat_dispersion_real
_atom_type_scat_dispersion_imag
_atom_type_scat_source
C C 0.0033 0.0016 'International Tables Vol C Tables 4.2.6.8 and 6.1.1.4'
H H 0.0000 0.0000 'International Tables Vol C Tables 4.2.6.8 and 6.1.1.4'
N N 0.0061 0.0033 'International Tables Vol C Tables 4.2.6.8 and 6.1.1.4'
O O 0.0106 0.0060 'International Tables Vol C Tables 4.2.6.8 and 6.1.1.4'
Cl Cl 0.1484 0.1585 'International Tables Vol C Tables 4.2.6.8 and 6.1.1.4'

loop_
_geom_angle_atom_site_label_1
_geom_angle_atom_site_label_2
_geom_angle_atom_site_label_3
_geom_angle
O3 C1 C6 123.56(18)
O3 C1 C2 114.46(17)
C6 C1 C2 121.96(17)
C3 C2 C1 119.00(17)
C3 C2 H2 120.5
C1 C2 H2 120.5
O4 C3 C2 124.29(17)
O4 C3 C4 114.85(16)
C2 C3 C4 120.86(17)
C5 C4 C3 118.38(17)
C5 C4 C7 120.98(16)
C3 C4 C7 120.64(15)
O2 C5 C4 114.47(16)
O2 C5 C6 123.60(16)
C4 C5 C6 121.89(17)
C1 C6 C5 117.91(17)
C1 C6 H6 121.0
C5 C6 H6 121.0
O1 C7 C8 121.72(17)
O1 C7 C4 121.61(17)
C8 C7 C4 116.61(15)
C7 C8 C9 113.81(16)
C7 C8 H8A 108.8
C9 C8 H8A 108.8
C7 C8 H8B 108.8
C9 C8 H8B 108.8
H8A C8 H8B 107.7
C10 C9 C8 110.74(15)
C10 C9 H9A 109.5
C8 C9 H9A 109.5
C10 C9 H9B 109.5
C8 C9 H9B 109.5
H9A C9 H9B 108.1
N1 C10 C9 112.46(15)
N1 C10 H10A 109.1
C9 C10 H10A 109.1
N1 C10 H10B 109.1
C9 C10 H10B 109.1
H10A C10 H10B 107.8
C12 C11 N1 106.1(2)
C12 C11 H11A 110.5
N1 C11 H11A 110.5
C12 C11 H11B 110.5
N1 C11 H11B 110.5
H11A C11 H11B 108.7
C13 C12 C11 106.8(2)
C13 C12 H12A 110.4
C11 C12 H12A 110.4
C13 C12 H12B 110.4
C11 C12 H12B 110.4
H12A C12 H12B 108.6
C12 C13 C14 108.1(2)
C12 C13 H13A 110.1
C14 C13 H13A 110.1
C12 C13 H13B 110.1
C14 C13 H13B 110.1
H13A C13 H13B 108.4
N1 C14 C13 105.9(2)
N1 C14 H14A 110.5
C13 C14 H14A 110.5
N1 C14 H14B 110.5
C13 C14 H14B 110.5
H14A C14 H14B 108.7
O2 C15 H15A 109.5
O2 C15 H15B 109.5
H15A C15 H15B 109.5
O2 C15 H15C 109.5
H15A C15 H15C 109.5
H15B C15 H15C 109.5
O3 C16 H16A 109.5
O3 C16 H16B 109.5
H16A C16 H16B 109.5
O3 C16 H16C 109.5
H16A C16 H16C 109.5
H16B C16 H16C 109.5
O4 C17 H17A 109.5
O4 C17 H17B 109.5
H17A C17 H17B 109.5
O4 C17 H17C 109.5
H17A C17 H17C 109.5
H17B C17 H17C 109.5
C10 N1 C14 116.06(16)
C10 N1 C11 112.77(16)
C14 N1 C11 105.51(17)
C10 N1 H1N 107.5(16)
C14 N1 H1N 106.7(16)
C11 N1 H1N 107.8(16)
C5 O2 C15 118.46(16)
C1 O3 C16 118.41(17)
C3 O4 C17 118.76(17)

loop_
_geom_bond_atom_site_label_1
_geom_bond_atom_site_label_2
_geom_bond_distance
C1 O3 1.369(2)
C1 C6 1.383(3)
C1 C2 1.387(3)
C2 C3 1.381(3)
C2 H2 0.9300
C3 O4 1.359(2)
C3 C4 1.399(3)
C4 C5 1.389(2)
C4 C7 1.506(2)
C5 O2 1.364(2)
C5 C6 1.390(3)
C6 H6 0.9300
C7 O1 1.201(2)
C7 C8 1.498(3)
C8 C9 1.518(2)
C8 H8A 0.9700
C8 H8B 0.9700
C9 C10 1.504(3)
C9 H9A 0.9700
C9 H9B 0.9700
C10 N1 1.486(2)
C10 H10A 0.9700
C10 H10B 0.9700
C11 C12 1.453(4)
C11 N1 1.495(3)
C11 H11A 0.9700
C11 H11B 0.9700
C12 C13 1.487(4)
C12 H12A 0.9700
C12 H12B 0.9700
C13 C14 1.473(4)
C13 H13A 0.9700
C13 H13B 0.9700
C14 N1 1.488(3)
C14 H14A 0.9700
C14 H14B 0.9700
C15 O2 1.425(2)
C15 H15A 0.9600
C15 H15B 0.9600
C15 H15C 0.9600
C16 O3 1.421(3)
C16 H16A 0.9600
C16 H16B 0.9600
C16 H16C 0.9600
C17 O4 1.418(3)
C17 H17A 0.9600
C17 H17B 0.9600
C17 H17C 0.9600
N1 H1N 0.85(2)

loop_
_geom_hbond_atom_site_label_D
_geom_hbond_atom_site_label_H
_geom_hbond_atom_site_label_A
_geom_hbond_site_symmetry_A
_geom_hbond_distance_DH
_geom_hbond_distance_HA
_geom_hbond_distance_DA
_geom_hbond_angle_DHA
N1 H1N Cl1 . 0.85(2) 2.19(3) 3.0298(19) 174(2)
C8 H8A O1 4_566 0.97 2.47 3.376(3) 156
C12 H12B O3 2_755 0.97 2.46 3.381(3) 159
C14 H14B O3 4_565 0.97 2.57 3.360(3) 138

loop_
_geom_torsion_atom_site_label_1
_geom_torsion_atom_site_label_2
_geom_torsion_atom_site_label_3
_geom_torsion_atom_site_label_4
_geom_torsion
_geom_torsion_publ_flag
O3 C1 C2 C3 178.63(17) ?
C6 C1 C2 C3 -0.1(3) ?
C1 C2 C3 O4 -179.05(17) ?
C1 C2 C3 C4 0.8(3) ?
O4 C3 C4 C5 178.87(16) ?
C2 C3 C4 C5 -1.0(3) ?
O4 C3 C4 C7 -1.9(2) ?
C2 C3 C4 C7 178.16(17) ?
C3 C4 C5 O2 -177.22(16) ?
C7 C4 C5 O2 3.6(2) ?
C3 C4 C5 C6 0.5(3) ?
C7 C4 C5 C6 -178.69(17) ?
O3 C1 C6 C5 -179.03(17) ?
C2 C1 C6 C5 -0.4(3) ?
O2 C5 C6 C1 177.71(17) ?
C4 C5 C6 C1 0.2(3) ?
C5 C4 C7 O1 -110.8(2) ?
C3 C4 C7 O1 70.1(2) ?
C5 C4 C7 C8 72.2(2) ?
C3 C4 C7 C8 -106.99(19) ?
O1 C7 C8 C9 8.0(3) ?
C4 C7 C8 C9 -174.97(15) ?
C7 C8 C9 C10 -168.45(16) y
C8 C9 C10 N1 175.58(16) ?
N1 C11 C12 C13 22.5(4) ?
C11 C12 C13 C14 -8.3(5) ?
C12 C13 C14 N1 -9.2(4) ?
C9 C10 N1 C14 68.6(2) ?
C9 C10 N1 C11 -169.46(18) ?
C13 C14 N1 C10 148.4(3) ?
C13 C14 N1 C11 22.7(3) ?
C12 C11 N1 C10 -155.8(2) ?
C12 C11 N1 C14 -28.2(3) ?
C4 C5 O2 C15 179.32(19) ?
C6 C5 O2 C15 1.6(3) .
C6 C1 O3 C16 -6.1(3) .
C2 C1 O3 C16 175.16(19) ?
C2 C3 O4 C17 -12.3(3) .
C4 C3 O4 C17 167.80(19) ?

loop_
_cod_related_entry_id
_cod_related_entry_database
_cod_related_entry_code
1 ChemSpider 34111
